data_4075152
loop_
_publ_author_name
'Bowman, Lyndsey J.'
'Izod, Keith'
'Clegg, William'
'Harrington, Ross W.'

_publ_section_title
;
 Heteroleptic Complexes of Lanthanum(III) and Neodymium(III) with Oxygen-
 or Nitrogen-Functionalized Tris(triorganosilyl)methyl Ligands
;
_journal_issue 12
_journal_name_full Organometallics
_journal_page_first 2999
_journal_paper_doi 10.1021/om060072k
_journal_volume 25
_journal_year 2006
_chemical_formula_moiety 'C22 H60 I La N2 Si6'
_chemical_formula_sum 'C22 H60 I La N2 Si6'
_chemical_formula_weight 787.07
_chemical_name_systematic
;
 ?
;
_space_group_IT_number 96
_symmetry_cell_setting tetragonal
_symmetry_space_group_name_Hall 'P 4nw 2abw'
_symmetry_space_group_name_H-M 'P 43 21 2'
_atom_sites_solution_hydrogens geom
_atom_sites_solution_primary direct
_atom_sites_solution_secondary difmap
_audit_creation_method SHELXL-97
_cell_angle_alpha 90.00
_cell_angle_beta 90.00
_cell_angle_gamma 90.00
_cell_formula_units_Z 8
_cell_length_a 17.1751(3)
_cell_length_b 17.1751(3)
_cell_length_c 25.1600(7)
_cell_measurement_reflns_used 30094
_cell_measurement_temperature 150(2)
_cell_measurement_theta_max 28.70
_cell_measurement_theta_min 2.33
_cell_volume 7421.8(3)
_computing_cell_refinement 'Bruker SAINT'
_computing_data_collection 'Bruker SMART'
_computing_data_reduction 'Bruker SAINT'
_computing_molecular_graphics 'Bruker SHELXTL'
_computing_publication_material 'Bruker SHELXTL and local programs'
_computing_structure_refinement 'Bruker SHELXTL'
_computing_structure_solution 'Bruker SHELXTL'
_diffrn_ambient_temperature 150(2)
_diffrn_measured_fraction_theta_full 1.000
_diffrn_measured_fraction_theta_max 0.960
_diffrn_measurement_device_type 'Bruker SMART 1K CCD diffractometer'
_diffrn_measurement_method 'thin-slice \w scans'
_diffrn_radiation_monochromator graphite
_diffrn_radiation_source 'sealed tube'
_diffrn_radiation_type MoK\a
_diffrn_radiation_wavelength 0.71073
_diffrn_reflns_av_R_equivalents 0.0507
_diffrn_reflns_av_sigmaI/netI 0.0479
_diffrn_reflns_limit_h_max 23
_diffrn_reflns_limit_h_min -20
_diffrn_reflns_limit_k_max 22
_diffrn_reflns_limit_k_min -23
_diffrn_reflns_limit_l_max 34
_diffrn_reflns_limit_l_min -32
_diffrn_reflns_number 46946
_diffrn_reflns_theta_full 26.00
_diffrn_reflns_theta_max 28.96
_diffrn_reflns_theta_min 1.44
_diffrn_standards_number 0
_exptl_absorpt_coefficient_mu 2.190
_exptl_absorpt_correction_T_max 0.669
_exptl_absorpt_correction_T_min 0.353
_exptl_absorpt_correction_type multi-scan
_exptl_absorpt_process_details SADABS
_exptl_crystal_colour colourless
_exptl_crystal_density_diffrn 1.409
_exptl_crystal_density_method 'not measured'
_exptl_crystal_description block
_exptl_crystal_F_000 3200
_exptl_crystal_size_max 0.60
_exptl_crystal_size_mid 0.60
_exptl_crystal_size_min 0.20
_refine_diff_density_max 0.529
_refine_diff_density_min -0.565
_refine_diff_density_rms 0.104
_refine_ls_abs_structure_details 'Flack H D (1983), Acta Cryst. A39, 876-881'
_refine_ls_abs_structure_Flack -0.022(10)
_refine_ls_extinction_method none
_refine_ls_goodness_of_fit_ref 1.085
_refine_ls_hydrogen_treatment constr
_refine_ls_matrix_type full
_refine_ls_number_parameters 309
_refine_ls_number_reflns 9268
_refine_ls_number_restraints 0
_refine_ls_restrained_S_all 1.085
_refine_ls_R_factor_all 0.0492
_refine_ls_R_factor_gt 0.0287
_refine_ls_shift/su_max 0.004
_refine_ls_shift/su_mean 0.000
_refine_ls_structure_factor_coef Fsqd
_refine_ls_weighting_details 'calc w=1/[\s^2^(Fo^2^)+(0.0171P)^2^+2.1787P] where P=(Fo^2^+2Fc^2^)/3'
_refine_ls_weighting_scheme calc
_refine_ls_wR_factor_gt 0.0484
_refine_ls_wR_factor_ref 0.0544
_reflns_number_gt 7769
_reflns_number_total 9268
_reflns_threshold_expression I>2\s(I)
_cod_data_source_file om060072ksi20060308_062842.cif
_cod_data_source_block ki183_compound3
_cod_database_code 4075152

loop_
_symmetry_equiv_pos_as_xyz
'x, y, z'
'-x, -y, z+1/2'
'-y+1/2, x+1/2, z+3/4'
'y+1/2, -x+1/2, z+1/4'
'-x+1/2, y+1/2, -z+3/4'
'x+1/2, -y+1/2, -z+1/4'
'y, x, -z'
'-y, -x, -z+1/2'

loop_
_atom_site_label
_atom_site_type_symbol
_atom_site_fract_x
_atom_site_fract_y
_atom_site_fract_z
_atom_site_U_iso_or_equiv
_atom_site_adp_type
_atom_site_occupancy
_atom_site_symmetry_multiplicity
_atom_site_calc_flag
_atom_site_refinement_flags
La La 0.198676(11) 0.715331(11) 0.569831(8) 0.01698(5) Uani 1 1 d .
I I 0.096934(14) 0.676648(16) 0.670334(10) 0.03181(7) Uani 1 1 d .
Si1 Si 0.29896(7) 0.60365(6) 0.45012(4) 0.0313(2) Uani 1 1 d .
Si2 Si 0.30962(6) 0.53768(6) 0.56275(5) 0.0302(2) Uani 1 1 d .
Si3 Si 0.14684(6) 0.55396(6) 0.51095(4) 0.0251(2) Uani 1 1 d .
Si4 Si 0.28797(6) 0.90625(6) 0.49562(4) 0.0268(2) Uani 1 1 d .
Si5 Si 0.12393(6) 0.90835(6) 0.54031(4) 0.0245(2) Uani 1 1 d .
Si6 Si 0.25878(6) 0.88018(6) 0.61774(4) 0.0220(2) Uani 1 1 d .
N1 N 0.08787(16) 0.64101(17) 0.51699(12) 0.0244(7) Uani 1 1 d .
N2 N 0.29707(16) 0.78498(16) 0.63463(9) 0.0205(6) Uani 1 1 d .
C1 C 0.2471(2) 0.5921(2) 0.51476(14) 0.0228(8) Uani 1 1 d .
C2 C 0.3404(3) 0.5089(3) 0.42543(19) 0.0521(13) Uani 1 1 d .
H2A H 0.3767 0.4880 0.4519 0.078 Uiso 1 1 calc R
H2B H 0.3680 0.5178 0.3919 0.078 Uiso 1 1 calc R
H2C H 0.2980 0.4716 0.4197 0.078 Uiso 1 1 calc R
C3 C 0.2421(3) 0.6407(3) 0.39159(15) 0.0444(12) Uani 1 1 d .
H3A H 0.1984 0.6056 0.3844 0.067 Uiso 1 1 calc R
H3B H 0.2761 0.6431 0.3603 0.067 Uiso 1 1 calc R
H3C H 0.2221 0.6929 0.3995 0.067 Uiso 1 1 calc R
C4 C 0.3816(2) 0.6753(3) 0.45461(17) 0.0434(11) Uani 1 1 d .
H4A H 0.3636 0.7228 0.4723 0.065 Uiso 1 1 calc R
H4B H 0.3999 0.6881 0.4188 0.065 Uiso 1 1 calc R
H4C H 0.4244 0.6522 0.4751 0.065 Uiso 1 1 calc R
C5 C 0.3022(3) 0.4286(2) 0.5606(2) 0.0516(13) Uani 1 1 d .
H5A H 0.2566 0.4118 0.5810 0.077 Uiso 1 1 calc R
H5B H 0.3493 0.4057 0.5761 0.077 Uiso 1 1 calc R
H5C H 0.2969 0.4115 0.5236 0.077 Uiso 1 1 calc R
C6 C 0.2859(2) 0.5663(2) 0.63339(15) 0.0353(10) Uani 1 1 d .
H6A H 0.2935 0.6225 0.6378 0.053 Uiso 1 1 calc R
H6B H 0.3203 0.5383 0.6579 0.053 Uiso 1 1 calc R
H6C H 0.2316 0.5531 0.6412 0.053 Uiso 1 1 calc R
C7 C 0.4175(2) 0.5572(2) 0.55782(18) 0.0399(11) Uani 1 1 d .
H7A H 0.4368 0.5388 0.5234 0.060 Uiso 1 1 calc R
H7B H 0.4447 0.5296 0.5864 0.060 Uiso 1 1 calc R
H7C H 0.4271 0.6132 0.5611 0.060 Uiso 1 1 calc R
C8 C 0.1154(3) 0.4998(2) 0.45006(17) 0.0414(11) Uani 1 1 d .
H8A H 0.0591 0.4909 0.4514 0.062 Uiso 1 1 calc R
H8B H 0.1425 0.4497 0.4484 0.062 Uiso 1 1 calc R
H8C H 0.1281 0.5306 0.4184 0.062 Uiso 1 1 calc R
C9 C 0.1121(2) 0.4925(2) 0.56754(17) 0.0392(10) Uani 1 1 d .
H9A H 0.1191 0.5209 0.6010 0.059 Uiso 1 1 calc R
H9B H 0.1422 0.4440 0.5687 0.059 Uiso 1 1 calc R
H9C H 0.0569 0.4803 0.5626 0.059 Uiso 1 1 calc R
C10 C 0.0913(2) 0.6925(2) 0.47052(14) 0.0346(9) Uani 1 1 d .
H10A H 0.0731 0.6642 0.4390 0.052 Uiso 1 1 calc R
H10B H 0.1451 0.7097 0.4649 0.052 Uiso 1 1 calc R
H10C H 0.0579 0.7379 0.4765 0.052 Uiso 1 1 calc R
C11 C 0.0059(2) 0.6280(3) 0.53289(17) 0.0376(10) Uani 1 1 d .
H11A H -0.0196 0.6783 0.5388 0.056 Uiso 1 1 calc R
H11B H 0.0045 0.5974 0.5658 0.056 Uiso 1 1 calc R
H11C H -0.0213 0.5997 0.5047 0.056 Uiso 1 1 calc R
C12 C 0.2235(2) 0.86635(19) 0.54905(13) 0.0194(7) Uani 1 1 d .
C13 C 0.2793(3) 1.0152(2) 0.48765(18) 0.0445(12) Uani 1 1 d .
H13A H 0.2954 1.0408 0.5206 0.067 Uiso 1 1 calc R
H13B H 0.2251 1.0288 0.4797 0.067 Uiso 1 1 calc R
H13C H 0.3128 1.0324 0.4584 0.067 Uiso 1 1 calc R
C14 C 0.2677(3) 0.8620(3) 0.42885(16) 0.0431(11) Uani 1 1 d .
H14A H 0.3046 0.8827 0.4027 0.065 Uiso 1 1 calc R
H14B H 0.2144 0.8750 0.4179 0.065 Uiso 1 1 calc R
H14C H 0.2733 0.8053 0.4310 0.065 Uiso 1 1 calc R
C15 C 0.3961(2) 0.8922(2) 0.50299(16) 0.0342(9) Uani 1 1 d .
H15A H 0.4132 0.9139 0.5371 0.051 Uiso 1 1 calc R
H15B H 0.4231 0.9189 0.4739 0.051 Uiso 1 1 calc R
H15C H 0.4083 0.8365 0.5019 0.051 Uiso 1 1 calc R
C16 C 0.0895(2) 0.9133(2) 0.46950(15) 0.0347(10) Uani 1 1 d .
H16A H 0.1200 0.9523 0.4502 0.052 Uiso 1 1 calc R
H16B H 0.0343 0.9278 0.4688 0.052 Uiso 1 1 calc R
H16C H 0.0962 0.8623 0.4526 0.052 Uiso 1 1 calc R
C17 C 0.1112(2) 1.0099(2) 0.56704(17) 0.0375(10) Uani 1 1 d .
H17A H 0.1605 1.0280 0.5823 0.056 Uiso 1 1 calc R
H17B H 0.0709 1.0097 0.5946 0.056 Uiso 1 1 calc R
H17C H 0.0955 1.0448 0.5381 0.056 Uiso 1 1 calc R
C18 C 0.0460(2) 0.8483(2) 0.57336(16) 0.0334(9) Uani 1 1 d .
H18A H 0.0489 0.7945 0.5605 0.050 Uiso 1 1 calc R
H18B H -0.0053 0.8701 0.5649 0.050 Uiso 1 1 calc R
H18C H 0.0537 0.8491 0.6119 0.050 Uiso 1 1 calc R
C19 C 0.3359(2) 0.9551(2) 0.63143(17) 0.0379(10) Uani 1 1 d .
H19A H 0.3479 0.9556 0.6695 0.057 Uiso 1 1 calc R
H19B H 0.3169 1.0065 0.6206 0.057 Uiso 1 1 calc R
H19C H 0.3830 0.9422 0.6113 0.057 Uiso 1 1 calc R
C20 C 0.1835(2) 0.8967(2) 0.67041(14) 0.0330(9) Uani 1 1 d .
H20A H 0.1503 0.8505 0.6735 0.049 Uiso 1 1 calc R
H20B H 0.1514 0.9418 0.6608 0.049 Uiso 1 1 calc R
H20C H 0.2092 0.9066 0.7045 0.049 Uiso 1 1 calc R
C21 C 0.3685(2) 0.7643(2) 0.60623(14) 0.0256(8) Uani 1 1 d .
H21A H 0.4083 0.8040 0.6128 0.038 Uiso 1 1 calc R
H21B H 0.3578 0.7613 0.5680 0.038 Uiso 1 1 calc R
H21C H 0.3873 0.7137 0.6189 0.038 Uiso 1 1 calc R
C22 C 0.3069(2) 0.7706(2) 0.69222(13) 0.0299(9) Uani 1 1 d .
H22A H 0.3325 0.7202 0.6976 0.045 Uiso 1 1 calc R
H22B H 0.2557 0.7700 0.7095 0.045 Uiso 1 1 calc R
H22C H 0.3389 0.8120 0.7078 0.045 Uiso 1 1 calc R

loop_
_atom_site_aniso_label
_atom_site_aniso_U_11
_atom_site_aniso_U_22
_atom_site_aniso_U_33
_atom_site_aniso_U_23
_atom_site_aniso_U_13
_atom_site_aniso_U_12
La 0.01502(10) 0.01914(10) 0.01677(9) 0.00019(8) -0.00030(8) -0.00016(8)
I 0.02466(13) 0.04624(17) 0.02452(13) 0.00614(12) 0.00379(11) -0.00388(11)
Si1 0.0289(6) 0.0331(6) 0.0318(6) -0.0107(5) 0.0085(5) -0.0011(5)
Si2 0.0245(6) 0.0220(5) 0.0442(7) 0.0003(5) -0.0041(5) 0.0052(4)
Si3 0.0222(5) 0.0220(5) 0.0310(6) -0.0039(5) -0.0029(5) -0.0027(4)
Si4 0.0280(6) 0.0268(5) 0.0255(5) 0.0070(4) 0.0011(5) 0.0017(5)
Si5 0.0225(5) 0.0237(5) 0.0272(6) -0.0023(5) -0.0051(4) 0.0048(4)
Si6 0.0223(5) 0.0227(5) 0.0211(5) -0.0039(4) -0.0030(4) 0.0004(4)
N1 0.0142(15) 0.0327(17) 0.0262(17) -0.0005(14) -0.0055(13) 0.0029(13)
N2 0.0194(15) 0.0270(16) 0.0150(13) 0.0010(12) -0.0016(12) 0.0003(12)
C1 0.0197(18) 0.0221(19) 0.026(2) -0.0033(16) -0.0016(15) -0.0006(15)
C2 0.044(3) 0.053(3) 0.059(3) -0.027(3) 0.014(3) 0.007(2)
C3 0.049(3) 0.055(3) 0.030(2) -0.005(2) 0.008(2) -0.009(2)
C4 0.038(2) 0.048(3) 0.044(3) -0.004(2) 0.013(2) -0.009(2)
C5 0.042(3) 0.030(2) 0.083(4) 0.003(2) -0.005(3) 0.013(2)
C6 0.033(2) 0.035(2) 0.038(2) 0.0126(18) -0.009(2) 0.0037(19)
C7 0.024(2) 0.038(2) 0.057(3) -0.011(2) -0.008(2) 0.0094(18)
C8 0.043(3) 0.034(2) 0.048(3) -0.016(2) -0.001(2) -0.009(2)
C9 0.028(2) 0.034(2) 0.055(3) 0.007(2) -0.003(2) -0.0081(18)
C10 0.038(2) 0.033(2) 0.032(2) -0.0031(18) -0.0091(19) 0.0045(19)
C11 0.020(2) 0.045(3) 0.048(3) -0.012(2) -0.0071(19) -0.0013(18)
C12 0.0216(19) 0.0192(18) 0.0173(17) 0.0006(14) 0.0010(15) 0.0032(14)
C13 0.045(3) 0.031(2) 0.058(3) 0.018(2) 0.006(2) -0.003(2)
C14 0.046(3) 0.054(3) 0.029(2) 0.005(2) 0.000(2) 0.005(2)
C15 0.029(2) 0.038(2) 0.035(2) 0.0056(19) 0.0051(18) -0.0047(18)
C16 0.037(2) 0.034(2) 0.034(2) 0.0003(19) -0.010(2) 0.0058(18)
C17 0.034(2) 0.031(2) 0.048(3) -0.005(2) -0.011(2) 0.0112(17)
C18 0.023(2) 0.043(2) 0.035(2) -0.005(2) -0.0020(18) 0.0042(17)
C19 0.038(2) 0.030(2) 0.045(3) -0.007(2) -0.007(2) -0.0092(19)
C20 0.034(2) 0.037(2) 0.028(2) -0.0088(19) -0.0009(18) 0.0037(17)
C21 0.0228(19) 0.027(2) 0.027(2) 0.0056(16) -0.0012(16) 0.0013(15)
C22 0.031(2) 0.039(2) 0.0204(18) 0.0051(16) -0.0062(16) -0.0019(17)

loop_
_atom_type_symbol
_atom_type_description
_atom_type_scat_dispersion_real
_atom_type_scat_dispersion_imag
_atom_type_scat_source
C C 0.0033 0.0016 'International Tables Vol C Tables 4.2.6.8 and 6.1.1.4'
H H 0.0000 0.0000 'International Tables Vol C Tables 4.2.6.8 and 6.1.1.4'
N N 0.0061 0.0033 'International Tables Vol C Tables 4.2.6.8 and 6.1.1.4'
Si Si 0.0817 0.0704 'International Tables Vol C Tables 4.2.6.8 and 6.1.1.4'
I I -0.4742 1.8119 'International Tables Vol C Tables 4.2.6.8 and 6.1.1.4'
La La -0.2871 2.4523 'International Tables Vol C Tables 4.2.6.8 and 6.1.1.4'

loop_
_geom_angle_atom_site_label_1
_geom_angle_atom_site_label_2
_geom_angle_atom_site_label_3
_geom_angle
I La N1 84.41(7)
I La N2 87.41(6)
I La C1 115.09(8)
I La C12 116.73(7)
N1 La N2 171.82(9)
N1 La C1 65.17(10)
N1 La C12 118.87(10)
N2 La C1 118.85(9)
N2 La C12 65.12(9)
C1 La C12 128.17(11)
C1 Si1 C2 112.1(2)
C1 Si1 C3 118.11(18)
C1 Si1 C4 112.19(18)
C2 Si1 C3 103.4(2)
C2 Si1 C4 107.4(2)
C3 Si1 C4 102.6(2)
C1 Si2 C5 116.22(19)
C1 Si2 C6 110.75(17)
C1 Si2 C7 115.70(18)
C5 Si2 C6 105.8(2)
C5 Si2 C7 104.0(2)
C6 Si2 C7 103.15(19)
N1 Si3 C1 102.96(15)
N1 Si3 C8 108.49(17)
N1 Si3 C9 102.95(17)
C1 Si3 C8 119.23(18)
C1 Si3 C9 117.28(18)
C8 Si3 C9 104.52(19)
C12 Si4 C13 113.11(18)
C12 Si4 C14 112.64(18)
C12 Si4 C15 117.76(16)
C13 Si4 C14 106.9(2)
C13 Si4 C15 102.46(19)
C14 Si4 C15 102.70(19)
C12 Si5 C16 114.66(17)
C12 Si5 C17 114.95(17)
C12 Si5 C18 112.79(16)
C16 Si5 C17 105.09(18)
C16 Si5 C18 102.68(19)
C17 Si5 C18 105.47(18)
N2 Si6 C12 102.84(14)
N2 Si6 C19 108.61(16)
N2 Si6 C20 102.80(15)
C12 Si6 C19 119.41(18)
C12 Si6 C20 117.07(16)
C19 Si6 C20 104.66(18)
La N1 Si3 92.18(11)
La N1 C10 94.7(2)
La N1 C11 128.3(2)
Si3 N1 C10 114.1(2)
Si3 N1 C11 115.4(3)
C10 N1 C11 110.2(3)
La N2 Si6 91.82(10)
La N2 C21 97.21(19)
La N2 C22 127.1(2)
Si6 N2 C21 114.1(2)
Si6 N2 C22 114.9(2)
C21 N2 C22 110.0(3)
La C1 Si1 121.23(17)
La C1 Si2 103.94(15)
La C1 Si3 91.03(14)
Si1 C1 Si2 110.02(18)
Si1 C1 Si3 116.00(19)
Si2 C1 Si3 113.13(19)
Si1 C2 H2A 109.5
Si1 C2 H2B 109.5
Si1 C2 H2C 109.5
H2A C2 H2B 109.5
H2A C2 H2C 109.5
H2B C2 H2C 109.5
Si1 C3 H3A 109.5
Si1 C3 H3B 109.5
Si1 C3 H3C 109.5
H3A C3 H3B 109.5
H3A C3 H3C 109.5
H3B C3 H3C 109.5
Si1 C4 H4A 109.5
Si1 C4 H4B 109.5
Si1 C4 H4C 109.5
H4A C4 H4B 109.5
H4A C4 H4C 109.5
H4B C4 H4C 109.5
Si2 C5 H5A 109.5
Si2 C5 H5B 109.5
Si2 C5 H5C 109.5
H5A C5 H5B 109.5
H5A C5 H5C 109.5
H5B C5 H5C 109.5
Si2 C6 H6A 109.5
Si2 C6 H6B 109.5
Si2 C6 H6C 109.5
H6A C6 H6B 109.5
H6A C6 H6C 109.5
H6B C6 H6C 109.5
Si2 C7 H7A 109.5
Si2 C7 H7B 109.5
Si2 C7 H7C 109.5
H7A C7 H7B 109.5
H7A C7 H7C 109.5
H7B C7 H7C 109.5
Si3 C8 H8A 109.5
Si3 C8 H8B 109.5
Si3 C8 H8C 109.5
H8A C8 H8B 109.5
H8A C8 H8C 109.5
H8B C8 H8C 109.5
Si3 C9 H9A 109.5
Si3 C9 H9B 109.5
Si3 C9 H9C 109.5
H9A C9 H9B 109.5
H9A C9 H9C 109.5
H9B C9 H9C 109.5
N1 C10 H10A 109.5
N1 C10 H10B 109.5
N1 C10 H10C 109.5
H10A C10 H10B 109.5
H10A C10 H10C 109.5
H10B C10 H10C 109.5
N1 C11 H11A 109.5
N1 C11 H11B 109.5
N1 C11 H11C 109.5
H11A C11 H11B 109.5
H11A C11 H11C 109.5
H11B C11 H11C 109.5
La C12 Si4 126.07(15)
La C12 Si5 104.52(15)
La C12 Si6 89.67(13)
Si4 C12 Si5 108.38(17)
Si4 C12 Si6 115.55(19)
Si5 C12 Si6 111.13(17)
Si4 C13 H13A 109.5
Si4 C13 H13B 109.5
Si4 C13 H13C 109.5
H13A C13 H13B 109.5
H13A C13 H13C 109.5
H13B C13 H13C 109.5
Si4 C14 H14A 109.5
Si4 C14 H14B 109.5
Si4 C14 H14C 109.5
H14A C14 H14B 109.5
H14A C14 H14C 109.5
H14B C14 H14C 109.5
Si4 C15 H15A 109.5
Si4 C15 H15B 109.5
Si4 C15 H15C 109.5
H15A C15 H15B 109.5
H15A C15 H15C 109.5
H15B C15 H15C 109.5
Si5 C16 H16A 109.5
Si5 C16 H16B 109.5
Si5 C16 H16C 109.5
H16A C16 H16B 109.5
H16A C16 H16C 109.5
H16B C16 H16C 109.5
Si5 C17 H17A 109.5
Si5 C17 H17B 109.5
Si5 C17 H17C 109.5
H17A C17 H17B 109.5
H17A C17 H17C 109.5
H17B C17 H17C 109.5
Si5 C18 H18A 109.5
Si5 C18 H18B 109.5
Si5 C18 H18C 109.5
H18A C18 H18B 109.5
H18A C18 H18C 109.5
H18B C18 H18C 109.5
Si6 C19 H19A 109.5
Si6 C19 H19B 109.5
Si6 C19 H19C 109.5
H19A C19 H19B 109.5
H19A C19 H19C 109.5
H19B C19 H19C 109.5
Si6 C20 H20A 109.5
Si6 C20 H20B 109.5
Si6 C20 H20C 109.5
H20A C20 H20B 109.5
H20A C20 H20C 109.5
H20B C20 H20C 109.5
N2 C21 H21A 109.5
N2 C21 H21B 109.5
N2 C21 H21C 109.5
H21A C21 H21B 109.5
H21A C21 H21C 109.5
H21B C21 H21C 109.5
N2 C22 H22A 109.5
N2 C22 H22B 109.5
N2 C22 H22C 109.5
H22A C22 H22B 109.5
H22A C22 H22C 109.5
H22B C22 H22C 109.5

loop_
_geom_bond_atom_site_label_1
_geom_bond_atom_site_label_2
_geom_bond_distance
La I 3.1447(3)
La N1 2.649(3)
La N2 2.635(3)
La C1 2.663(4)
La C12 2.680(3)
Si1 C1 1.865(4)
Si1 C2 1.881(4)
Si1 C3 1.879(4)
Si1 C4 1.882(4)
Si2 C1 1.867(4)
Si2 C5 1.878(4)
Si2 C6 1.889(4)
Si2 C7 1.887(4)
Si3 N1 1.812(3)
Si3 C1 1.844(4)
Si3 C8 1.871(4)
Si3 C9 1.870(4)
Si4 C12 1.871(4)
Si4 C13 1.887(4)
Si4 C14 1.876(4)
Si4 C15 1.882(4)
Si5 C12 1.870(3)
Si5 C16 1.879(4)
Si5 C17 1.882(4)
Si5 C18 1.884(4)
Si6 N2 1.813(3)
Si6 C12 1.846(3)
Si6 C19 1.878(4)
Si6 C20 1.874(4)
N1 C10 1.467(5)
N1 C11 1.480(5)
N2 C21 1.464(4)
N2 C22 1.480(4)
C2 H2A 0.980
C2 H2B 0.980
C2 H2C 0.980
C3 H3A 0.980
C3 H3B 0.980
C3 H3C 0.980
C4 H4A 0.980
C4 H4B 0.980
C4 H4C 0.980
C5 H5A 0.980
C5 H5B 0.980
C5 H5C 0.980
C6 H6A 0.980
C6 H6B 0.980
C6 H6C 0.980
C7 H7A 0.980
C7 H7B 0.980
C7 H7C 0.980
C8 H8A 0.980
C8 H8B 0.980
C8 H8C 0.980
C9 H9A 0.980
C9 H9B 0.980
C9 H9C 0.980
C10 H10A 0.980
C10 H10B 0.980
C10 H10C 0.980
C11 H11A 0.980
C11 H11B 0.980
C11 H11C 0.980
C13 H13A 0.980
C13 H13B 0.980
C13 H13C 0.980
C14 H14A 0.980
C14 H14B 0.980
C14 H14C 0.980
C15 H15A 0.980
C15 H15B 0.980
C15 H15C 0.980
C16 H16A 0.980
C16 H16B 0.980
C16 H16C 0.980
C17 H17A 0.980
C17 H17B 0.980
C17 H17C 0.980
C18 H18A 0.980
C18 H18B 0.980
C18 H18C 0.980
C19 H19A 0.980
C19 H19B 0.980
C19 H19C 0.980
C20 H20A 0.980
C20 H20B 0.980
C20 H20C 0.980
C21 H21A 0.980
C21 H21B 0.980
C21 H21C 0.980
C22 H22A 0.980
C22 H22B 0.980
C22 H22C 0.980
